data_4079087
loop_
_publ_author_name
'Aliende, Cristina'
'P\'erez-Manrique, Mercedes'
'Jal\'on, F\'elix A.'
'Manzano, Blanca R.'
'Rodr\?\'iguez, Ana M.'
'Espino, Gustavo'

_publ_section_title
;
 Arene Ruthenium Complexes as Versatile Catalysts in Water in both
 Transfer Hydrogenation of Ketones and Oxidation of Alcohols. Selective
 Deuterium Labeling ofrac-1-Phenylethanol
;
_journal_issue 17
_journal_name_full Organometallics
_journal_page_first 6106
_journal_paper_doi 10.1021/om3004702
_journal_volume 31
_journal_year 2012
_chemical_formula_moiety 'C22 H26 Cl N2 O2 Ru, C7 H7 O3 S'
_chemical_formula_sum 'C29 H33 Cl N2 O5 Ru S'
_chemical_formula_weight 658.15
_chemical_name_systematic
;
 ?
;
_space_group_IT_number 14
_symmetry_cell_setting monoclinic
_symmetry_space_group_name_Hall '-P 2ybc'
_symmetry_space_group_name_H-M 'P 1 21/c 1'
_atom_sites_solution_hydrogens geom
_atom_sites_solution_primary direct
_atom_sites_solution_secondary difmap
_audit_creation_method SHELXL-97
_cell_angle_alpha 90.00
_cell_angle_beta 96.611(11)
_cell_angle_gamma 90.00
_cell_formula_units_Z 4
_cell_length_a 11.661(7)
_cell_length_b 15.563(9)
_cell_length_c 15.802(9)
_cell_measurement_reflns_used 3840
_cell_measurement_temperature 100(2)
_cell_measurement_theta_max 21.419
_cell_measurement_theta_min 2.197
_cell_volume 2849(3)
_computing_structure_refinement 'SHELXL-97 (Sheldrick, 1997)'
_diffrn_ambient_temperature 100(2)
_diffrn_measured_fraction_theta_full 1.000
_diffrn_measured_fraction_theta_max 1.000
_diffrn_measurement_device_type 'CCD area detector'
_diffrn_measurement_method 'omega and phi scans'
_diffrn_radiation_monochromator graphite
_diffrn_radiation_source 'fine-focus sealed tube'
_diffrn_radiation_type MoK\a
_diffrn_radiation_wavelength 0.71073
_diffrn_reflns_av_R_equivalents 0.1178
_diffrn_reflns_av_sigmaI/netI 0.0917
_diffrn_reflns_limit_h_max 13
_diffrn_reflns_limit_h_min -13
_diffrn_reflns_limit_k_max 18
_diffrn_reflns_limit_k_min -18
_diffrn_reflns_limit_l_max 18
_diffrn_reflns_limit_l_min -18
_diffrn_reflns_number 27786
_diffrn_reflns_theta_full 25.00
_diffrn_reflns_theta_max 25.00
_diffrn_reflns_theta_min 1.76
_exptl_absorpt_coefficient_mu 0.759
_exptl_absorpt_correction_T_max 0.9280
_exptl_absorpt_correction_T_min 0.9144
_exptl_absorpt_correction_type multi-scan
_exptl_absorpt_process_details SADABS
_exptl_crystal_colour yellow
_exptl_crystal_density_diffrn 1.535
_exptl_crystal_density_method 'not measured'
_exptl_crystal_description plate
_exptl_crystal_F_000 1352
_exptl_crystal_size_max 0.12
_exptl_crystal_size_mid 0.10
_exptl_crystal_size_min 0.10
_refine_diff_density_max 1.165
_refine_diff_density_min -1.287
_refine_diff_density_rms 0.103
_refine_ls_extinction_method none
_refine_ls_goodness_of_fit_ref 0.966
_refine_ls_hydrogen_treatment constr
_refine_ls_matrix_type full
_refine_ls_number_parameters 358
_refine_ls_number_reflns 5028
_refine_ls_number_restraints 0
_refine_ls_restrained_S_all 0.966
_refine_ls_R_factor_all 0.0750
_refine_ls_R_factor_gt 0.0544
_refine_ls_shift/su_max 0.003
_refine_ls_shift/su_mean 0.000
_refine_ls_structure_factor_coef Fsqd
_refine_ls_weighting_details 'calc w=1/[\s^2^(Fo^2^)+(0.0366P)^2^+0.0000P] where P=(Fo^2^+2Fc^2^)/3'
_refine_ls_weighting_scheme calc
_refine_ls_wR_factor_gt 0.0983
_refine_ls_wR_factor_ref 0.1068
_reflns_number_gt 3826
_reflns_number_total 5028
_reflns_threshold_expression >2sigma(I)
_cod_data_source_file om3004702_si_001.cif
_cod_data_source_block 2TsO
_cod_original_sg_symbol_H-M P21/c
_cod_database_code 4079087

loop_
_symmetry_equiv_pos_as_xyz
'x, y, z'
'-x, y+1/2, -z+1/2'
'-x, -y, -z'
'x, -y-1/2, z-1/2'

loop_
_atom_site_label
_atom_site_type_symbol
_atom_site_fract_x
_atom_site_fract_y
_atom_site_fract_z
_atom_site_U_iso_or_equiv
_atom_site_adp_type
_atom_site_occupancy
_atom_site_symmetry_multiplicity
_atom_site_calc_flag
_atom_site_refinement_flags
Ru1 Ru 0.06283(3) 0.21190(2) 0.17070(2) 0.03407(13) Uani 1 1 d .
Cl1 Cl 0.01948(12) 0.22464(7) 0.01846(7) 0.0519(3) Uani 1 1 d .
S1 S 0.55793(11) 0.24981(8) 0.20012(8) 0.0470(3) Uani 1 1 d .
N1 N -0.0538(3) 0.1093(2) 0.1569(2) 0.0331(8) Uani 1 1 d .
N2 N 0.1647(3) 0.1086(2) 0.1415(2) 0.0352(9) Uani 1 1 d .
O1 O -0.2642(2) -0.10036(19) 0.0981(2) 0.0469(8) Uani 1 1 d .
O2 O 0.3529(2) -0.09389(19) 0.0618(2) 0.0487(8) Uani 1 1 d .
O3 O 0.4815(3) 0.2276(2) 0.2629(2) 0.0616(10) Uani 1 1 d .
O4 O 0.5475(3) 0.1915(2) 0.1287(2) 0.0674(11) Uani 1 1 d .
O5 O 0.6762(3) 0.2632(2) 0.2372(2) 0.0628(10) Uani 1 1 d .
C1 C -0.1670(4) 0.1140(3) 0.1651(3) 0.0437(12) Uani 1 1 d .
H1 H -0.1958 0.1657 0.1832 0.052 Uiso 1 1 calc R
C2 C -0.2423(4) 0.0473(3) 0.1482(3) 0.0429(11) Uani 1 1 d .
H2 H -0.3198 0.0537 0.1556 0.051 Uiso 1 1 calc R
C3 C -0.2018(4) -0.0299(3) 0.1200(3) 0.0361(10) Uani 1 1 d .
C4 C -0.0836(4) -0.0362(3) 0.1108(2) 0.0351(10) Uani 1 1 d .
H4 H -0.0535 -0.0872 0.0919 0.042 Uiso 1 1 calc R
C5 C -0.0131(3) 0.0331(3) 0.1298(2) 0.0306(10) Uani 1 1 d .
C6 C 0.1110(3) 0.0327(3) 0.1220(2) 0.0307(10) Uani 1 1 d .
C7 C 0.1697(3) -0.0384(3) 0.0964(2) 0.0319(10) Uani 1 1 d .
H7 H 0.1314 -0.0902 0.0847 0.038 Uiso 1 1 calc R
C8 C 0.2863(4) -0.0312(3) 0.0886(3) 0.0363(10) Uani 1 1 d .
C9 C 0.3409(4) 0.0465(3) 0.1085(3) 0.0416(11) Uani 1 1 d .
H9 H 0.4194 0.0527 0.1046 0.050 Uiso 1 1 calc R
C10 C 0.2784(4) 0.1137(3) 0.1340(3) 0.0431(11) Uani 1 1 d .
H10 H 0.3160 0.1656 0.1468 0.052 Uiso 1 1 calc R
C11 C -0.3867(4) -0.0965(3) 0.1024(4) 0.0680(16) Uani 1 1 d .
H11A H -0.4008 -0.0851 0.1600 0.102 Uiso 1 1 calc R
H11B H -0.4212 -0.1504 0.0843 0.102 Uiso 1 1 calc R
H11C H -0.4197 -0.0515 0.0659 0.102 Uiso 1 1 calc R
C12 C 0.3046(4) -0.1784(3) 0.0479(3) 0.0522(13) Uani 1 1 d .
H12A H 0.2862 -0.2016 0.1009 0.078 Uiso 1 1 calc R
H12B H 0.3596 -0.2150 0.0249 0.078 Uiso 1 1 calc R
H12C H 0.2356 -0.1750 0.0084 0.078 Uiso 1 1 calc R
C13 C 0.1484(4) 0.2349(3) 0.3010(3) 0.0413(12) Uani 1 1 d .
C14 C 0.2029(4) 0.2840(3) 0.2427(3) 0.0456(12) Uani 1 1 d .
H14 H 0.2825 0.2795 0.2430 0.055 Uiso 1 1 calc R
C15 C 0.1419(5) 0.3390(3) 0.1848(3) 0.0536(14) Uani 1 1 d .
H15 H 0.1808 0.3686 0.1456 0.064 Uiso 1 1 calc R
C16 C 0.0206(5) 0.3511(3) 0.1844(3) 0.0502(13) Uani 1 1 d .
C17 C -0.0337(4) 0.3023(3) 0.2420(3) 0.0492(13) Uani 1 1 d .
H17 H -0.1127 0.3084 0.2435 0.059 Uiso 1 1 calc R
C18 C 0.0289(4) 0.2431(3) 0.2987(3) 0.0454(12) Uani 1 1 d .
H18 H -0.0104 0.2096 0.3347 0.055 Uiso 1 1 calc R
C19 C 0.2171(5) 0.1762(3) 0.3632(3) 0.0685(17) Uani 1 1 d .
H19A H 0.2453 0.2080 0.4133 0.103 Uiso 1 1 calc R
H19B H 0.2811 0.1531 0.3375 0.103 Uiso 1 1 calc R
H19C H 0.1688 0.1301 0.3784 0.103 Uiso 1 1 calc R
C20 C -0.0393(6) 0.4125(3) 0.1192(4) 0.084(2) Uani 1 1 d .
H20 H -0.0253 0.3919 0.0627 0.100 Uiso 1 1 calc R
C21 C 0.0141(7) 0.5017(4) 0.1308(4) 0.106(2) Uani 1 1 d .
H21A H -0.0196 0.5389 0.0863 0.160 Uiso 1 1 calc R
H21B H 0.0959 0.4979 0.1284 0.160 Uiso 1 1 calc R
H21C H -0.0002 0.5245 0.1851 0.160 Uiso 1 1 calc R
C22 C -0.1665(7) 0.4141(5) 0.1216(6) 0.164(4) Uani 1 1 d .
H22A H -0.1966 0.3568 0.1143 0.246 Uiso 1 1 calc R
H22B H -0.2018 0.4501 0.0765 0.246 Uiso 1 1 calc R
H22C H -0.1833 0.4363 0.1755 0.246 Uiso 1 1 calc R
C31 C 0.5074(4) 0.3514(3) 0.1600(3) 0.0405(11) Uani 1 1 d .
C32 C 0.5397(4) 0.4255(3) 0.2026(3) 0.0551(14) Uani 1 1 d .
H32 H 0.5934 0.4223 0.2508 0.066 Uiso 1 1 calc R
C33 C 0.4964(5) 0.5039(3) 0.1774(3) 0.0630(15) Uani 1 1 d .
H33 H 0.5209 0.5527 0.2083 0.076 Uiso 1 1 calc R
C34 C 0.4167(5) 0.5113(3) 0.1065(4) 0.0716(18) Uani 1 1 d .
C35 C 0.3843(6) 0.4361(4) 0.0629(4) 0.100(3) Uani 1 1 d .
H35 H 0.3307 0.4391 0.0146 0.120 Uiso 1 1 calc R
C36 C 0.4286(5) 0.3575(3) 0.0888(3) 0.0745(18) Uani 1 1 d .
H36 H 0.4052 0.3084 0.0580 0.089 Uiso 1 1 calc R
C37 C 0.3677(7) 0.5981(4) 0.0799(4) 0.123(3) Uani 1 1 d .
H37A H 0.4101 0.6421 0.1126 0.184 Uiso 1 1 calc R
H37B H 0.2880 0.6005 0.0896 0.184 Uiso 1 1 calc R
H37C H 0.3739 0.6070 0.0205 0.184 Uiso 1 1 calc R

loop_
_atom_site_aniso_label
_atom_site_aniso_U_11
_atom_site_aniso_U_22
_atom_site_aniso_U_33
_atom_site_aniso_U_23
_atom_site_aniso_U_13
_atom_site_aniso_U_12
Ru1 0.0360(2) 0.0300(2) 0.0348(2) -0.00541(16) -0.00224(16) 0.00377(16)
Cl1 0.0694(9) 0.0468(7) 0.0382(6) -0.0035(5) 0.0006(6) 0.0033(6)
S1 0.0400(7) 0.0410(7) 0.0599(8) -0.0045(6) 0.0052(6) 0.0042(6)
N1 0.028(2) 0.035(2) 0.0356(19) -0.0038(16) 0.0009(16) 0.0032(16)
N2 0.028(2) 0.035(2) 0.041(2) -0.0054(17) -0.0018(16) 0.0001(16)
O1 0.0287(17) 0.0413(19) 0.070(2) -0.0004(16) 0.0017(16) -0.0030(14)
O2 0.0321(18) 0.0384(19) 0.075(2) -0.0134(17) 0.0043(16) 0.0044(14)
O3 0.058(2) 0.058(2) 0.072(2) 0.0189(18) 0.020(2) 0.0077(18)
O4 0.068(3) 0.049(2) 0.084(2) -0.021(2) 0.004(2) 0.0072(18)
O5 0.037(2) 0.064(2) 0.086(3) -0.006(2) -0.0020(19) 0.0054(17)
C1 0.042(3) 0.037(3) 0.051(3) -0.007(2) 0.003(2) 0.011(2)
C2 0.026(2) 0.044(3) 0.059(3) 0.002(2) 0.008(2) 0.007(2)
C3 0.030(2) 0.040(3) 0.038(2) 0.005(2) 0.001(2) 0.003(2)
C4 0.036(3) 0.034(2) 0.034(2) -0.0003(19) 0.001(2) 0.007(2)
C5 0.030(2) 0.034(2) 0.027(2) -0.0022(18) -0.0006(18) 0.0068(19)
C6 0.031(2) 0.034(2) 0.026(2) -0.0010(18) -0.0025(18) 0.0011(19)
C7 0.029(2) 0.030(2) 0.036(2) -0.0019(19) -0.0003(19) 0.0012(18)
C8 0.030(3) 0.038(3) 0.041(3) -0.002(2) -0.001(2) 0.008(2)
C9 0.027(2) 0.039(3) 0.057(3) -0.005(2) -0.002(2) -0.001(2)
C10 0.036(3) 0.037(3) 0.055(3) -0.004(2) -0.002(2) -0.005(2)
C11 0.031(3) 0.068(4) 0.105(5) 0.003(3) 0.006(3) -0.008(3)
C12 0.051(3) 0.038(3) 0.067(3) -0.010(2) 0.002(3) 0.009(2)
C13 0.051(3) 0.036(3) 0.034(2) -0.002(2) -0.006(2) 0.002(2)
C14 0.044(3) 0.040(3) 0.051(3) -0.022(2) -0.003(2) -0.008(2)
C15 0.080(4) 0.033(3) 0.045(3) -0.007(2) -0.005(3) -0.010(3)
C16 0.076(4) 0.028(3) 0.044(3) -0.009(2) -0.009(3) 0.007(2)
C17 0.049(3) 0.048(3) 0.049(3) -0.023(2) -0.001(3) 0.011(2)
C18 0.059(3) 0.043(3) 0.034(3) -0.009(2) 0.008(2) 0.003(2)
C19 0.078(4) 0.059(3) 0.062(3) 0.003(3) -0.019(3) 0.009(3)
C20 0.132(6) 0.046(4) 0.064(4) -0.012(3) -0.024(4) 0.031(4)
C21 0.141(7) 0.056(4) 0.120(6) 0.031(4) 0.006(5) 0.015(4)
C22 0.112(7) 0.111(7) 0.245(11) 0.075(7) -0.083(7) 0.006(5)
C31 0.043(3) 0.042(3) 0.036(2) -0.002(2) 0.005(2) 0.000(2)
C32 0.064(4) 0.051(3) 0.047(3) -0.008(2) -0.007(3) 0.000(3)
C33 0.088(4) 0.040(3) 0.058(3) -0.008(3) -0.005(3) -0.002(3)
C34 0.102(5) 0.041(3) 0.066(4) 0.008(3) -0.014(3) 0.003(3)
C35 0.142(7) 0.056(4) 0.086(5) 0.002(3) -0.059(5) 0.006(4)
C36 0.103(5) 0.045(3) 0.068(4) -0.012(3) -0.026(3) 0.001(3)
C37 0.185(8) 0.052(4) 0.115(6) 0.010(4) -0.051(6) 0.019(5)

loop_
_atom_type_symbol
_atom_type_description
_atom_type_scat_dispersion_real
_atom_type_scat_dispersion_imag
_atom_type_scat_source
C C 0.0033 0.0016 'International Tables Vol C Tables 4.2.6.8 and 6.1.1.4'
H H 0.0000 0.0000 'International Tables Vol C Tables 4.2.6.8 and 6.1.1.4'
N N 0.0061 0.0033 'International Tables Vol C Tables 4.2.6.8 and 6.1.1.4'
O O 0.0106 0.0060 'International Tables Vol C Tables 4.2.6.8 and 6.1.1.4'
S S 0.1246 0.1234 'International Tables Vol C Tables 4.2.6.8 and 6.1.1.4'
Cl Cl 0.1484 0.1585 'International Tables Vol C Tables 4.2.6.8 and 6.1.1.4'
Ru Ru -1.2594 0.8363 'International Tables Vol C Tables 4.2.6.8 and 6.1.1.4'

loop_
_geom_angle_atom_site_label_1
_geom_angle_atom_site_label_2
_geom_angle_atom_site_label_3
_geom_angle
N2 Ru1 N1 76.58(14)
N2 Ru1 C18 123.49(15)
N1 Ru1 C18 94.73(16)
N2 Ru1 C15 118.51(18)
N1 Ru1 C15 164.58(17)
C18 Ru1 C15 79.71(19)
N2 Ru1 C14 95.76(16)
N1 Ru1 C14 151.91(16)
C18 Ru1 C14 66.68(19)
C15 Ru1 C14 37.02(16)
N2 Ru1 C17 161.65(16)
N1 Ru1 C17 100.22(17)
C18 Ru1 C17 38.25(16)
C15 Ru1 C17 66.5(2)
C14 Ru1 C17 78.51(18)
N2 Ru1 C13 97.11(15)
N1 Ru1 C13 116.02(15)
C18 Ru1 C13 37.20(17)
C15 Ru1 C13 67.57(17)
C14 Ru1 C13 37.21(16)
C17 Ru1 C13 67.74(17)
N2 Ru1 C16 155.03(19)
N1 Ru1 C16 126.97(17)
C18 Ru1 C16 68.03(18)
C15 Ru1 C16 37.62(19)
C14 Ru1 C16 67.24(17)
C17 Ru1 C16 36.63(18)
C13 Ru1 C16 80.46(16)
N2 Ru1 Cl1 84.35(9)
N1 Ru1 Cl1 84.23(9)
C18 Ru1 Cl1 151.23(13)
C15 Ru1 Cl1 93.72(13)
C14 Ru1 Cl1 122.36(14)
C17 Ru1 Cl1 113.52(13)
C13 Ru1 Cl1 159.55(14)
C16 Ru1 Cl1 89.63(12)
O4 S1 O3 112.5(2)
O4 S1 O5 113.4(2)
O3 S1 O5 112.8(2)
O4 S1 C31 106.6(2)
O3 S1 C31 104.6(2)
O5 S1 C31 106.0(2)
C1 N1 C5 117.3(4)
C1 N1 Ru1 125.6(3)
C5 N1 Ru1 116.8(3)
C10 N2 C6 117.7(4)
C10 N2 Ru1 124.5(3)
C6 N2 Ru1 117.6(3)
C3 O1 C11 117.8(4)
C8 O2 C12 118.7(4)
N1 C1 C2 123.8(4)
C1 C2 C3 119.1(4)
O1 C3 C2 126.8(4)
O1 C3 C4 115.2(4)
C2 C3 C4 118.0(4)
C5 C4 C3 119.5(4)
N1 C5 C4 122.2(4)
N1 C5 C6 114.4(4)
C4 C5 C6 123.4(4)
N2 C6 C7 122.1(4)
N2 C6 C5 114.2(4)
C7 C6 C5 123.7(4)
C8 C7 C6 119.0(4)
O2 C8 C7 125.3(4)
O2 C8 C9 115.9(4)
C7 C8 C9 118.7(4)
C10 C9 C8 119.3(4)
N2 C10 C9 123.1(4)
C18 C13 C14 117.4(4)
C18 C13 C19 121.9(5)
C14 C13 C19 120.7(5)
C18 C13 Ru1 69.5(2)
C14 C13 Ru1 70.6(2)
C19 C13 Ru1 131.3(3)
C15 C14 C13 122.1(5)
C15 C14 Ru1 71.2(3)
C13 C14 Ru1 72.2(3)
C14 C15 C16 121.1(5)
C14 C15 Ru1 71.7(3)
C16 C15 Ru1 73.2(3)
C17 C16 C15 116.8(4)
C17 C16 C20 125.4(5)
C15 C16 C20 117.7(5)
C17 C16 Ru1 69.9(3)
C15 C16 Ru1 69.2(3)
C20 C16 Ru1 129.4(3)
C16 C17 C18 121.7(5)
C16 C17 Ru1 73.5(3)
C18 C17 Ru1 69.7(3)
C13 C18 C17 120.8(5)
C13 C18 Ru1 73.3(3)
C17 C18 Ru1 72.1(3)
C22 C20 C16 112.1(6)
C22 C20 C21 112.2(6)
C16 C20 C21 110.0(5)
C32 C31 C36 117.9(5)
C32 C31 S1 120.9(3)
C36 C31 S1 121.1(4)
C33 C32 C31 122.6(5)
C32 C33 C34 120.5(5)
C33 C34 C35 116.9(5)
C33 C34 C37 120.1(5)
C35 C34 C37 123.0(5)
C36 C35 C34 122.2(5)
C35 C36 C31 120.0(5)

loop_
_geom_bond_atom_site_label_1
_geom_bond_atom_site_label_2
_geom_bond_distance
Ru1 N2 2.082(3)
Ru1 N1 2.092(3)
Ru1 C18 2.161(5)
Ru1 C15 2.184(5)
Ru1 C14 2.190(4)
Ru1 C17 2.192(5)
Ru1 C13 2.211(4)
Ru1 C16 2.237(5)
Ru1 Cl1 2.4088(18)
S1 O4 1.442(4)
S1 O3 1.450(4)
S1 O5 1.450(3)
S1 C31 1.779(5)
N1 C1 1.344(5)
N1 C5 1.363(5)
N2 C10 1.348(5)
N2 C6 1.356(5)
O1 C3 1.340(5)
O1 C11 1.439(5)
O2 C8 1.346(5)
O2 C12 1.437(5)
C1 C2 1.366(6)
C2 C3 1.383(6)
C3 C4 1.406(6)
C4 C5 1.369(5)
C5 C6 1.467(6)
C6 C7 1.386(5)
C7 C8 1.383(6)
C8 C9 1.387(6)
C9 C10 1.361(6)
C13 C18 1.395(6)
C13 C14 1.404(6)
C13 C19 1.503(6)
C14 C15 1.389(6)
C15 C16 1.426(7)
C16 C17 1.392(7)
C16 C20 1.516(7)
C17 C18 1.426(6)
C20 C22 1.489(10)
C20 C21 1.524(8)
C31 C32 1.366(6)
C31 C36 1.373(6)
C32 C33 1.362(6)
C33 C34 1.375(7)
C34 C35 1.389(7)
C34 C37 1.507(7)
C35 C36 1.371(7)
